data_7114842
loop_
_publ_author_name
'Sureshan, Kana M.'
'Shashidhar, Mysore S.'
'Gonnade, Rajesh G.'
'Puranik, Vedavati G.'
'Bhadbhade, Mohan M.'

_publ_section_title
;
 A highly selective host--guest system formed and stabilized due to
 concerted halogen&#x2025;oxygen and C-H&#x2025;O non-bonded interactions:
 X-ray structures of racemic 1,2,3,4,5-penta-O-benzoyl-6-O-tosyl
 myo-inositol--dihalomethane (CH2X2, X = Cl and Br) inclusion complexes
;
_journal_issue 10
_journal_name_full 'Chemical Communications'
_journal_page_first 881
_journal_paper_doi 10.1039/b101394g
_journal_year 2001
_chemical_formula_moiety 'C48.25 H38.50 Cl0.50 O13 S'
_chemical_formula_sum 'C48.25 H38.5 Cl0.5 O13 S'
_chemical_formula_weight 876.08
_chemical_name_common myo-inositol
_chemical_name_systematic
; 
1,2,3,4,5-penta-o-benzoyl-6-o-tosyl myo-inositol-dichloromethane 
;
_space_group_IT_number 15
_symmetry_cell_setting monoclinic
_symmetry_space_group_name_Hall '-C 2yc'
_symmetry_space_group_name_H-M 'C 1 2/c 1'
_atom_sites_solution_hydrogens geom
_atom_sites_solution_primary direct
_atom_sites_solution_secondary difmap
_audit_creation_method SHELXL-97
_cell_angle_alpha 90.00
_cell_angle_beta 105.176(6)
_cell_angle_gamma 90.00
_cell_formula_units_Z 8
_cell_length_a 26.771(4)
_cell_length_b 11.608(3)
_cell_length_c 30.783(6)
_cell_measurement_reflns_used 2268
_cell_measurement_temperature 293(2)
_cell_measurement_theta_max 23.25
_cell_measurement_theta_min 1.58
_cell_volume 9232(3)
_computing_cell_refinement 'Bruker SAINT'
_computing_data_collection 'Bruker SMART'
_computing_data_reduction 'Bruker SAINT'
_computing_molecular_graphics 'ORTEP32 and PLATON-97'
_computing_publication_material 'SHELX-97 (Sheldrick, 1997)'
_computing_structure_refinement 'SHELXL-97 (Sheldrick, 1997)'
_computing_structure_solution 'SHELXS-97 (Sheldrick, 1990)'
_diffrn_ambient_temperature 293(2)
_diffrn_measured_fraction_theta_full 0.999
_diffrn_measured_fraction_theta_max 0.999
_diffrn_measurement_device_type 'CCD area detector'
_diffrn_measurement_method 'omega scans'
_diffrn_radiation_monochromator graphite
_diffrn_radiation_source 'fine-focus sealed tube'
_diffrn_radiation_type MoK\a
_diffrn_radiation_wavelength 0.71073
_diffrn_reflns_av_R_equivalents 0.0874
_diffrn_reflns_av_sigmaI/netI 0.0966
_diffrn_reflns_limit_h_max 29
_diffrn_reflns_limit_h_min -26
_diffrn_reflns_limit_k_max 12
_diffrn_reflns_limit_k_min -12
_diffrn_reflns_limit_l_max 34
_diffrn_reflns_limit_l_min -32
_diffrn_reflns_number 22898
_diffrn_reflns_theta_full 23.25
_diffrn_reflns_theta_max 23.25
_diffrn_reflns_theta_min 1.58
_exptl_absorpt_coefficient_mu 0.162
_exptl_absorpt_correction_T_max 0.97
_exptl_absorpt_correction_T_min 0.87
_exptl_absorpt_correction_type multi-scan
_exptl_crystal_colour colorless
_exptl_crystal_density_diffrn 1.261
_exptl_crystal_density_method 'not measured'
_exptl_crystal_description blocks
_exptl_crystal_F_000 3652
_exptl_crystal_size_max 0.20
_exptl_crystal_size_mid 0.19
_exptl_crystal_size_min 0.11
_refine_diff_density_max 0.297
_refine_diff_density_min -0.223
_refine_diff_density_rms 0.040
_refine_ls_extinction_coef 0.00021(6)
_refine_ls_extinction_expression Fc^*^=kFc[1+0.001xFc^2^\l^3^/sin(2\q)]^-1/4^
_refine_ls_extinction_method SHELXL
_refine_ls_goodness_of_fit_ref 0.874
_refine_ls_hydrogen_treatment mixed
_refine_ls_matrix_type full
_refine_ls_number_parameters 575
_refine_ls_number_reflns 6618
_refine_ls_number_restraints 384
_refine_ls_restrained_S_all 0.849
_refine_ls_R_factor_all 0.1480
_refine_ls_R_factor_gt 0.0556
_refine_ls_shift/su_max 0.001
_refine_ls_shift/su_mean 0.000
_refine_ls_structure_factor_coef Fsqd
_refine_ls_weighting_details 'w=1/[\s^2^(Fo^2^)+(0.0732P)^2^+0.0000P] where P=(Fo^2^+2Fc^2^)/3'
_refine_ls_weighting_scheme calc
_refine_ls_wR_factor_gt 0.1274
_refine_ls_wR_factor_ref 0.1611
_reflns_number_gt 2756
_reflns_number_total 6618
_reflns_threshold_expression >2sigma(I)
_cod_data_source_file b101394g.txt
_cod_data_source_block 3
_cod_depositor_comments
;
The following automatic conversions were performed:

'_exptl_absorpt_correction_type' value 'multiscan' changed to
'multi-scan' according to
/usr/data/users/saulius/automatic-downloads/retrospective/RSC/lib/dictionaries/cif_core.dic
dictionary named 'cif_core.dic' version 2.4.2 from 2011-04-26.

Automatic conversion script
Id: cif_fix_values 2281 2013-09-26 08:29:07Z andrius 

The following automatic conversions were performed:

'_refine_ls_weighting_scheme' value 'calc
w=1/[\s^2^(Fo^2^)+(0.0732P)^2^+0.0000P] where P=(Fo^2^+2Fc^2^)/3' was
changed to 'calc'. New tag '_refine_ls_weighting_details' was
created. The value of the new tag was set to
'w=1/[\s^2^(Fo^2^)+(0.0732P)^2^+0.0000P] where P=(Fo^2^+2Fc^2^)/3'.

Automatic conversion script
Id: cif_fix_values 3143 2015-03-26 13:38:13Z robertas 
;
_cod_original_sg_symbol_H-M C2/c
_cod_original_formula_sum 'C48.25 H38.50 Cl0.50 O13 S'
_cod_database_code 7114842

loop_
_symmetry_equiv_pos_as_xyz
'x, y, z'
'-x, y, -z+1/2'
'x+1/2, y+1/2, z'
'-x+1/2, y+1/2, -z+1/2'
'-x, -y, -z'
'x, -y, z-1/2'
'-x+1/2, -y+1/2, -z'
'x+1/2, -y+1/2, z-1/2'

loop_
_atom_site_label
_atom_site_type_symbol
_atom_site_fract_x
_atom_site_fract_y
_atom_site_fract_z
_atom_site_U_iso_or_equiv
_atom_site_adp_type
_atom_site_occupancy
_atom_site_calc_flag
_atom_site_refinement_flags
Cl1 Cl 0.04734(16) 0.4603(3) 0.23842(15) 0.1618(15) Uani 0.50 d PU
S1 S 0.17652(5) 0.65583(12) 0.05862(5) 0.0802(4) Uani 1 d U
O1 O -0.05732(10) 0.7388(2) 0.10358(9) 0.0638(8) Uani 1 d U
O2 O -0.07042(12) 0.5872(3) 0.14441(12) 0.0918(11) Uani 1 d U
O3 O 0.04749(9) 0.7907(2) 0.13787(9) 0.0583(7) Uani 1 d U
O4 O 0.0470(2) 0.7650(3) 0.20883(13) 0.165(2) Uani 1 d U
O5 O 0.12157(10) 0.6189(2) 0.14492(9) 0.0632(8) Uani 1 d U
O6 O 0.10728(18) 0.4484(4) 0.16994(17) 0.196(3) Uani 1 d U
O7 O 0.11994(10) 0.6058(2) 0.05405(10) 0.0700(8) Uani 1 d U
O8 O 0.21090(13) 0.5711(3) 0.08204(13) 0.1150(13) Uani 1 d U
O9 O 0.17927(11) 0.7699(3) 0.07603(11) 0.0942(11) Uani 1 d U
O10 O 0.04085(10) 0.7325(2) -0.00509(9) 0.0611(8) Uani 1 d U
O11 O 0.01452(13) 0.5799(3) -0.05002(10) 0.0887(10) Uani 1 d U
O12 O -0.05635(10) 0.7306(2) 0.01283(9) 0.0637(8) Uani 1 d U
O13 O -0.05515(17) 0.9212(3) 0.00882(15) 0.163(2) Uani 1 d U
C1 C -0.01848(14) 0.6744(3) 0.08962(13) 0.0526(11) Uani 1 d U
H1 H -0.0306 0.5954 0.0820 0.063 Uiso 1 calc R
C2 C 0.03154(15) 0.6727(3) 0.12735(13) 0.0549(11) Uani 1 d U
H2 H 0.0261 0.6337 0.1540 0.066 Uiso 1 calc R
C3 C 0.07395(14) 0.6124(3) 0.11111(13) 0.0526(11) Uani 1 d U
H3 H 0.0645 0.5316 0.1043 0.063 Uiso 1 calc R
C4 C 0.08214(15) 0.6714(3) 0.06972(14) 0.0542(11) Uani 1 d U
H4 H 0.0944 0.7504 0.0770 0.065 Uiso 1 calc R
C5 C 0.03215(15) 0.6718(3) 0.03279(13) 0.0554(11) Uani 1 d U
H5 H 0.0214 0.5925 0.0242 0.066 Uiso 1 calc R
C6 C -0.01005(15) 0.7338(3) 0.04852(14) 0.0576(11) Uani 1 d U
H6 H 0.0002 0.8140 0.0558 0.069 Uiso 1 calc R
C7 C -0.08129(17) 0.6829(5) 0.13153(17) 0.0692(13) Uani 1 d U
C8 C -0.12071(17) 0.7568(4) 0.14396(19) 0.0746(14) Uani 1 d U
C9 C -0.1448(2) 0.8446(5) 0.1160(2) 0.1066(19) Uani 1 d U
H9 H -0.1367 0.8590 0.0889 0.128 Uiso 1 calc R
C10 C -0.1819(2) 0.9116(6) 0.1294(3) 0.136(3) Uani 1 d U
H10 H -0.1992 0.9700 0.1106 0.163 Uiso 1 calc R
C11 C -0.1927(3) 0.8918(7) 0.1693(4) 0.141(3) Uani 1 d U
H11 H -0.2167 0.9380 0.1781 0.169 Uiso 1 calc R
C12 C -0.1689(3) 0.8057(8) 0.1964(3) 0.147(3) Uani 1 d U
H12 H -0.1768 0.7927 0.2236 0.176 Uiso 1 calc R
C13 C -0.1321(2) 0.7354(6) 0.1838(2) 0.113(2) Uani 1 d U
H13 H -0.1160 0.6755 0.2023 0.136 Uiso 1 calc R
C14 C 0.05399(19) 0.8268(4) 0.17992(17) 0.0794(14) Uani 1 d U
C15 C 0.06884(16) 0.9496(4) 0.18621(16) 0.0655(12) Uani 1 d U
C16 C 0.07732(16) 1.0159(4) 0.15172(16) 0.0690(12) Uani 1 d U
H16 H 0.0754 0.9825 0.1239 0.083 Uiso 1 calc R
C17 C 0.08861(17) 1.1312(4) 0.15816(18) 0.0791(14) Uani 1 d U
H17 H 0.0942 1.1756 0.1347 0.095 Uiso 1 calc R
C18 C 0.09155(19) 1.1803(4) 0.1992(2) 0.0902(16) Uani 1 d U
H18 H 0.0985 1.2586 0.2035 0.108 Uiso 1 calc R
C19 C 0.0843(2) 1.1144(5) 0.2337(2) 0.1091(19) Uani 1 d U
H19 H 0.0868 1.1481 0.2617 0.131 Uiso 1 calc R
C20 C 0.0732(2) 0.9988(4) 0.22780(17) 0.0959(17) Uani 1 d U
H20 H 0.0686 0.9543 0.2516 0.115 Uiso 1 calc R
C21 C 0.1345(2) 0.5287(5) 0.17270(17) 0.0880(16) Uani 1 d U
C22 C 0.18467(19) 0.5448(4) 0.20631(17) 0.0747(13) Uani 1 d U
C23 C 0.1985(2) 0.4674(6) 0.2402(2) 0.142(3) Uani 1 d U
H23 H 0.1760 0.4073 0.2416 0.170 Uiso 1 calc R
C24 C 0.2448(3) 0.4751(7) 0.2726(2) 0.142(3) Uani 1 d U
H24 H 0.2534 0.4209 0.2956 0.170 Uiso 1 calc R
C25 C 0.2772(2) 0.5610(7) 0.2707(2) 0.114(2) Uani 1 d U
H25 H 0.3081 0.5685 0.2930 0.137 Uiso 1 calc R
C26 C 0.2651(2) 0.6383(6) 0.2359(2) 0.122(2) Uani 1 d U
H26 H 0.2883 0.6961 0.2336 0.146 Uiso 1 calc R
C27 C 0.2175(2) 0.6295(5) 0.20394(19) 0.0984(17) Uani 1 d U
H27 H 0.2086 0.6832 0.1808 0.118 Uiso 1 calc R
C28 C 0.17810(17) 0.6575(5) 0.00270(18) 0.0795(14) Uani 1 d U
C29 C 0.1815(3) 0.5565(6) -0.0181(3) 0.132(2) Uani 1 d U
H29 H 0.1830 0.4880 -0.0022 0.158 Uiso 1 calc R
C30 C 0.1828(3) 0.5533(9) -0.0623(4) 0.178(4) Uani 1 d U
H30 H 0.1840 0.4829 -0.0764 0.214 Uiso 1 calc R
C31 C 0.1821(3) 0.6535(12) -0.0858(3) 0.150(4) Uani 1 d U
C32 C 0.1778(2) 0.7550(9) -0.0657(3) 0.142(3) Uani 1 d U
H32 H 0.1757 0.8233 -0.0819 0.170 Uiso 1 calc R
C33 C 0.17624(19) 0.7581(6) -0.0202(2) 0.1088(19) Uani 1 d U
H33 H 0.1740 0.8280 -0.0061 0.131 Uiso 1 calc R
C34 C 0.1839(3) 0.6626(9) -0.1356(2) 0.233(5) Uani 1 d U
H34A H 0.1602 0.7210 -0.1505 0.350 Uiso 1 calc R
H34B H 0.1744 0.5899 -0.1503 0.350 Uiso 1 calc R
H34C H 0.2184 0.6826 -0.1368 0.350 Uiso 1 calc R
C35 C 0.02960(16) 0.6783(4) -0.04523(15) 0.0591(11) Uani 1 d U
C36 C 0.03743(15) 0.7527(4) -0.08162(14) 0.0569(11) Uani 1 d U
C37 C 0.03738(17) 0.7028(4) -0.12247(17) 0.0785(14) Uani 1 d U
H37 H 0.0322 0.6239 -0.1266 0.094 Uiso 1 calc R
C38 C 0.0450(2) 0.7704(5) -0.15701(18) 0.0986(17) Uani 1 d U
H38 H 0.0447 0.7377 -0.1847 0.118 Uiso 1 calc R
C39 C 0.0530(2) 0.8876(5) -0.15001(19) 0.0954(17) Uani 1 d U
H39 H 0.0591 0.9334 -0.1729 0.114 Uiso 1 calc R
C40 C 0.05213(18) 0.9365(4) -0.11013(19) 0.0841(15) Uani 1 d U
H40 H 0.0564 1.0157 -0.1063 0.101 Uiso 1 calc R
C41 C 0.04501(16) 0.8697(4) -0.07555(16) 0.0688(12) Uani 1 d U
H41 H 0.0453 0.9032 -0.0480 0.083 Uiso 1 calc R
C42 C -0.0763(2) 0.8317(5) -0.00502(17) 0.0864(15) Uani 1 d U
C43 C -0.12310(18) 0.8226(4) -0.04084(16) 0.0734(13) Uani 1 d U
C44 C -0.14187(19) 0.7187(5) -0.05915(17) 0.0884(16) Uani 1 d U
H44 H -0.1248 0.6508 -0.0481 0.106 Uiso 1 calc R
C45 C -0.1853(3) 0.7156(6) -0.0934(2) 0.130(2) Uani 1 d U
H45 H -0.1980 0.6453 -0.1060 0.156 Uiso 1 calc R
C46 C -0.2113(2) 0.8175(7) -0.1100(2) 0.145(3) Uani 1 d U
H46 H -0.2416 0.8144 -0.1331 0.174 Uiso 1 calc R
C47 C -0.1923(3) 0.9207(6) -0.0927(2) 0.128(2) Uani 1 d U
H47 H -0.2090 0.9887 -0.1042 0.154 Uiso 1 calc R
C48 C -0.1487(2) 0.9238(5) -0.05824(19) 0.1022(17) Uani 1 d U
H48 H -0.1356 0.9943 -0.0461 0.123 Uiso 1 calc R
C49 C 0.0000 0.5375(11) 0.2500 0.086(4) Uani 0.50 d SPU
H49A H -0.0149 0.5869 0.2245 0.103 Uiso 0.25 calc PR
H49B H 0.0149 0.5869 0.2755 0.103 Uiso 0.25 calc PR

loop_
_atom_site_aniso_label
_atom_site_aniso_U_11
_atom_site_aniso_U_22
_atom_site_aniso_U_33
_atom_site_aniso_U_23
_atom_site_aniso_U_13
_atom_site_aniso_U_12
Cl1 0.190(4) 0.106(3) 0.223(4) -0.020(3) 0.115(3) 0.022(2)
S1 0.0664(9) 0.0862(10) 0.0902(10) 0.0073(9) 0.0241(7) 0.0057(8)
O1 0.0619(19) 0.0570(18) 0.075(2) 0.0014(16) 0.0227(16) 0.0045(15)
O2 0.100(3) 0.071(2) 0.118(3) 0.019(2) 0.054(2) 0.008(2)
O3 0.0709(19) 0.0508(18) 0.053(2) -0.0063(14) 0.0149(14) -0.0069(14)
O4 0.351(7) 0.084(3) 0.075(3) -0.015(2) 0.081(4) -0.073(3)
O5 0.060(2) 0.0566(19) 0.067(2) 0.0016(16) 0.0060(16) -0.0016(14)
O6 0.147(4) 0.135(4) 0.228(5) 0.112(4) -0.089(4) -0.079(3)
O7 0.069(2) 0.0574(18) 0.091(2) -0.0102(16) 0.0358(17) -0.0040(15)
O8 0.096(3) 0.120(3) 0.128(3) 0.039(3) 0.028(2) 0.040(2)
O9 0.079(2) 0.084(2) 0.122(3) -0.022(2) 0.032(2) -0.0201(18)
O10 0.086(2) 0.0507(17) 0.0489(19) -0.0032(16) 0.0218(15) -0.0135(15)
O11 0.148(3) 0.053(2) 0.070(2) -0.0113(17) 0.039(2) -0.027(2)
O12 0.062(2) 0.0567(19) 0.063(2) 0.0001(16) 0.0009(16) -0.0021(15)
O13 0.178(4) 0.062(3) 0.178(4) -0.021(3) -0.077(3) 0.020(3)
C1 0.057(3) 0.048(2) 0.055(3) -0.005(2) 0.018(2) 0.000(2)
C2 0.062(3) 0.046(3) 0.059(3) -0.004(2) 0.021(2) -0.010(2)
C3 0.046(3) 0.049(3) 0.059(3) 0.000(2) 0.007(2) -0.003(2)
C4 0.060(3) 0.043(2) 0.063(3) -0.001(2) 0.021(2) 0.001(2)
C5 0.073(3) 0.044(2) 0.049(3) -0.002(2) 0.016(2) -0.009(2)
C6 0.061(3) 0.052(3) 0.057(3) -0.005(2) 0.011(2) -0.003(2)
C7 0.066(3) 0.068(3) 0.077(4) -0.001(3) 0.025(3) 0.000(3)
C8 0.061(3) 0.077(4) 0.089(4) -0.011(3) 0.026(3) -0.003(3)
C9 0.076(4) 0.093(4) 0.160(6) 0.013(4) 0.048(4) 0.008(3)
C10 0.086(5) 0.105(5) 0.231(10) 0.017(6) 0.067(6) 0.011(4)
C11 0.079(5) 0.125(7) 0.224(11) -0.040(7) 0.047(6) 0.013(4)
C12 0.101(5) 0.226(9) 0.126(6) -0.060(6) 0.053(5) 0.016(6)
C13 0.093(4) 0.159(6) 0.091(5) -0.018(4) 0.031(4) 0.019(4)
C14 0.121(4) 0.071(4) 0.047(3) -0.003(3) 0.021(3) -0.011(3)
C15 0.081(3) 0.058(3) 0.057(3) -0.008(3) 0.017(2) -0.006(2)
C16 0.077(3) 0.064(3) 0.064(3) -0.006(3) 0.014(3) -0.004(3)
C17 0.096(4) 0.062(4) 0.082(4) 0.003(3) 0.027(3) -0.009(3)
C18 0.108(4) 0.059(3) 0.107(5) -0.009(4) 0.033(3) -0.008(3)
C19 0.159(6) 0.080(4) 0.100(5) -0.037(4) 0.056(4) -0.018(4)
C20 0.157(5) 0.069(4) 0.070(4) -0.014(3) 0.044(3) -0.014(3)
C21 0.074(4) 0.082(4) 0.089(4) 0.028(3) -0.013(3) -0.008(3)
C22 0.066(4) 0.072(3) 0.079(4) 0.009(3) 0.005(3) -0.001(3)
C23 0.103(5) 0.151(6) 0.140(6) 0.071(5) -0.026(4) -0.035(4)
C24 0.101(5) 0.175(7) 0.126(6) 0.074(5) -0.013(4) -0.009(5)
C25 0.093(5) 0.141(6) 0.089(5) 0.002(4) -0.009(4) 0.000(5)
C26 0.096(5) 0.117(5) 0.134(6) -0.003(5) -0.003(4) -0.019(4)
C27 0.079(4) 0.090(4) 0.108(5) 0.008(3) -0.006(4) -0.007(3)
C28 0.068(3) 0.086(4) 0.092(4) 0.008(4) 0.034(3) 0.002(3)
C29 0.181(7) 0.122(6) 0.117(6) -0.011(5) 0.083(5) -0.006(5)
C30 0.216(9) 0.185(10) 0.162(10) -0.046(8) 0.100(8) -0.039(7)
C31 0.083(5) 0.263(13) 0.113(7) -0.025(8) 0.042(4) 0.013(7)
C32 0.098(5) 0.215(10) 0.129(7) 0.081(7) 0.059(5) 0.026(5)
C33 0.095(4) 0.124(6) 0.117(6) 0.024(5) 0.044(4) 0.022(4)
C34 0.154(7) 0.467(16) 0.095(6) 0.014(8) 0.061(5) 0.016(8)
C35 0.075(3) 0.049(3) 0.053(3) -0.003(3) 0.017(2) -0.005(2)
C36 0.066(3) 0.055(3) 0.051(3) 0.001(2) 0.017(2) -0.001(2)
C37 0.103(4) 0.068(3) 0.071(4) 0.002(3) 0.034(3) -0.007(3)
C38 0.139(5) 0.092(4) 0.076(4) 0.001(3) 0.048(3) -0.013(4)
C39 0.127(5) 0.092(5) 0.081(4) 0.029(3) 0.053(3) -0.005(3)
C40 0.110(4) 0.065(3) 0.086(4) 0.010(3) 0.040(3) -0.004(3)
C41 0.082(3) 0.063(3) 0.066(3) 0.001(3) 0.026(3) -0.003(2)
C42 0.100(4) 0.054(3) 0.087(4) -0.010(3) -0.007(3) 0.009(3)
C43 0.077(3) 0.069(3) 0.068(3) -0.006(3) 0.009(3) 0.007(3)
C44 0.076(4) 0.084(4) 0.086(4) 0.008(3) -0.012(3) -0.013(3)
C45 0.111(5) 0.101(5) 0.147(6) 0.017(4) -0.023(5) -0.020(4)
C46 0.100(5) 0.138(7) 0.155(7) 0.040(6) -0.042(4) -0.022(5)
C47 0.089(5) 0.123(6) 0.147(6) 0.025(5) -0.018(4) 0.015(4)
C48 0.096(4) 0.087(4) 0.109(5) 0.002(3) 0.002(4) 0.025(3)
C49 0.132(12) 0.068(9) 0.073(10) 0.000 0.056(9) 0.000

loop_
_atom_type_symbol
_atom_type_description
_atom_type_scat_dispersion_real
_atom_type_scat_dispersion_imag
_atom_type_scat_source
C C 0.0033 0.0016 'International Tables Vol C Tables 4.2.6.8 and 6.1.1.4'
H H 0.0000 0.0000 'International Tables Vol C Tables 4.2.6.8 and 6.1.1.4'
Cl Cl 0.1484 0.1585 'International Tables Vol C Tables 4.2.6.8 and 6.1.1.4'
O O 0.0106 0.0060 'International Tables Vol C Tables 4.2.6.8 and 6.1.1.4'
S S 0.1246 0.1234 'International Tables Vol C Tables 4.2.6.8 and 6.1.1.4'

loop_
_geom_angle_atom_site_label_1
_geom_angle_atom_site_label_2
_geom_angle_atom_site_label_3
_geom_angle
_geom_angle_site_symmetry_3
O8 S1 O9 119.6(2) .
O8 S1 O7 105.6(2) .
O9 S1 O7 109.04(17) .
O8 S1 C28 109.5(2) .
O9 S1 C28 110.6(3) .
O7 S1 C28 100.7(2) .
C7 O1 C1 116.0(3) .
C14 O3 C2 118.2(3) .
C21 O5 C3 117.4(3) .
C4 O7 S1 120.7(2) .
C35 O10 C5 118.2(3) .
C42 O12 C6 117.6(3) .
O1 C1 C6 107.0(3) .
O1 C1 C2 109.8(3) .
C6 C1 C2 110.5(3) .
O3 C2 C3 107.8(3) .
O3 C2 C1 107.9(3) .
C3 C2 C1 109.7(3) .
O5 C3 C4 107.0(3) .
O5 C3 C2 109.7(3) .
C4 C3 C2 110.7(3) .
O7 C4 C3 108.1(3) .
O7 C4 C5 108.0(3) .
C3 C4 C5 109.8(3) .
O10 C5 C4 108.2(3) .
O10 C5 C6 108.6(3) .
C4 C5 C6 110.3(3) .
O12 C6 C1 110.1(3) .
O12 C6 C5 108.1(3) .
C1 C6 C5 109.7(3) .
O2 C7 O1 122.7(4) .
O2 C7 C8 125.6(5) .
O1 C7 C8 111.7(4) .
C13 C8 C9 121.2(5) .
C13 C8 C7 117.9(5) .
C9 C8 C7 120.9(5) .
C8 C9 C10 118.5(6) .
C11 C10 C9 120.5(7) .
C12 C11 C10 120.5(8) .
C11 C12 C13 120.7(8) .
C8 C13 C12 118.6(6) .
O4 C14 O3 122.0(5) .
O4 C14 C15 124.8(5) .
O3 C14 C15 113.2(4) .
C16 C15 C20 119.5(4) .
C16 C15 C14 122.1(4) .
C20 C15 C14 118.4(5) .
C17 C16 C15 120.5(4) .
C18 C17 C16 119.7(5) .
C19 C18 C17 120.0(5) .
C18 C19 C20 120.9(5) .
C19 C20 C15 119.3(5) .
O6 C21 O5 121.5(5) .
O6 C21 C22 125.8(5) .
O5 C21 C22 112.6(5) .
C27 C22 C23 118.8(5) .
C27 C22 C21 123.1(5) .
C23 C22 C21 118.1(5) .
C22 C23 C24 121.9(6) .
C25 C24 C23 119.3(6) .
C24 C25 C26 120.0(6) .
C25 C26 C27 119.4(6) .
C22 C27 C26 120.5(6) .
C29 C28 C33 119.8(6) .
C29 C28 S1 119.0(5) .
C33 C28 S1 121.2(5) .
C28 C29 C30 121.1(7) .
C31 C30 C29 120.1(9) .
C32 C31 C30 119.5(9) .
C32 C31 C34 115.0(11) .
C30 C31 C34 125.5(11) .
C31 C32 C33 120.3(8) .
C28 C33 C32 119.1(7) .
O11 C35 O10 122.7(4) .
O11 C35 C36 124.8(4) .
O10 C35 C36 112.5(4) .
C41 C36 C37 120.0(4) .
C41 C36 C35 121.3(4) .
C37 C36 C35 118.7(4) .
C38 C37 C36 119.9(5) .
C37 C38 C39 119.1(5) .
C40 C39 C38 120.8(5) .
C39 C40 C41 120.3(5) .
C40 C41 C36 119.8(4) .
O13 C42 O12 120.5(5) .
O13 C42 C43 124.6(5) .
O12 C42 C43 114.9(5) .
C44 C43 C48 119.6(5) .
C44 C43 C42 122.1(5) .
C48 C43 C42 118.3(5) .
C45 C44 C43 119.5(5) .
C44 C45 C46 120.5(6) .
C47 C46 C45 120.2(6) .
C46 C47 C48 119.2(6) .
C47 C48 C43 120.9(6) .
Cl1 C49 Cl1 114.9(8) 2

loop_
_geom_bond_atom_site_label_1
_geom_bond_atom_site_label_2
_geom_bond_distance
_geom_bond_site_symmetry_2
Cl1 C49 1.665(7) .
S1 O8 1.410(3) .
S1 O9 1.423(3) .
S1 O7 1.594(3) .
S1 C28 1.733(5) .
O1 C7 1.365(5) .
O1 C1 1.435(4) .
O2 C7 1.189(5) .
O3 C14 1.328(5) .
O3 C2 1.446(4) .
O4 C14 1.195(5) .
O5 C21 1.338(5) .
O5 C3 1.421(4) .
O6 C21 1.174(5) .
O7 C4 1.446(4) .
O10 C35 1.348(4) .
O10 C5 1.433(4) .
O11 C35 1.207(4) .
O12 C42 1.346(5) .
O12 C6 1.426(4) .
O13 C42 1.207(5) .
C1 C6 1.508(5) .
C1 C2 1.526(5) .
C2 C3 1.525(5) .
C3 C4 1.512(5) .
C4 C5 1.512(5) .
C5 C6 1.521(5) .
C7 C8 1.486(6) .
C8 C13 1.362(6) .
C8 C9 1.380(6) .
C9 C10 1.405(8) .
C10 C11 1.354(9) .
C11 C12 1.350(9) .
C12 C13 1.409(8) .
C14 C15 1.479(6) .
C15 C16 1.378(5) .
C15 C20 1.379(6) .
C16 C17 1.374(6) .
C17 C18 1.369(6) .
C18 C19 1.365(7) .
C19 C20 1.377(6) .
C21 C22 1.476(6) .
C22 C27 1.334(6) .
C22 C23 1.352(6) .
C23 C24 1.377(7) .
C24 C25 1.334(7) .
C25 C26 1.369(7) .
C26 C27 1.395(7) .
C28 C29 1.350(7) .
C28 C33 1.359(7) .
C29 C30 1.371(10) .
C30 C31 1.366(11) .
C31 C32 1.349(10) .
C31 C34 1.550(10) .
C32 C33 1.411(8) .
C35 C36 1.472(5) .
C36 C41 1.379(5) .
C36 C37 1.384(5) .
C37 C38 1.378(6) .
C38 C39 1.386(6) .
C39 C40 1.358(6) .
C40 C41 1.370(6) .
C42 C43 1.440(6) .
C43 C44 1.369(6) .
C43 C48 1.394(6) .
C44 C45 1.350(7) .
C45 C46 1.398(8) .
C46 C47 1.356(8) .
C47 C48 1.356(7) .
C49 Cl1 1.665(7) 2

loop_
_geom_torsion_atom_site_label_1
_geom_torsion_atom_site_label_2
_geom_torsion_atom_site_label_3
_geom_torsion_atom_site_label_4
_geom_torsion
O8 S1 O7 C4 125.4(3)
O9 S1 O7 C4 -4.4(3)
C28 S1 O7 C4 -120.7(3)
C7 O1 C1 C6 161.7(3)
C7 O1 C1 C2 -78.3(4)
C14 O3 C2 C3 -118.5(4)
C14 O3 C2 C1 123.1(4)
O1 C1 C2 O3 -58.3(4)
C6 C1 C2 O3 59.5(4)
O1 C1 C2 C3 -175.5(3)
C6 C1 C2 C3 -57.7(4)
C21 O5 C3 C4 -144.0(4)
C21 O5 C3 C2 95.8(4)
O3 C2 C3 O5 58.1(4)
C1 C2 C3 O5 175.4(3)
O3 C2 C3 C4 -59.8(4)
C1 C2 C3 C4 57.4(4)
S1 O7 C4 C3 -109.7(3)
S1 O7 C4 C5 131.4(3)
O5 C3 C4 O7 64.5(4)
C2 C3 C4 O7 -175.9(3)
O5 C3 C4 C5 -177.8(3)
C2 C3 C4 C5 -58.3(4)
C35 O10 C5 C4 125.1(3)
C35 O10 C5 C6 -115.2(4)
O7 C4 C5 O10 -64.7(4)
C3 C4 C5 O10 177.6(3)
O7 C4 C5 C6 176.7(3)
C3 C4 C5 C6 58.9(4)
C42 O12 C6 C1 122.8(4)
C42 O12 C6 C5 -117.4(4)
O1 C1 C6 O12 -63.0(4)
C2 C1 C6 O12 177.5(3)
O1 C1 C6 C5 178.2(3)
C2 C1 C6 C5 58.7(4)
O10 C5 C6 O12 62.2(4)
C4 C5 C6 O12 -179.3(3)
O10 C5 C6 C1 -177.7(3)
C4 C5 C6 C1 -59.3(4)
C1 O1 C7 O2 1.2(6)
C1 O1 C7 C8 180.0(3)
O2 C7 C8 C13 25.2(8)
O1 C7 C8 C13 -153.5(4)
O2 C7 C8 C9 -154.9(5)
O1 C7 C8 C9 26.4(6)
C13 C8 C9 C10 -0.3(8)
C7 C8 C9 C10 179.8(5)
C8 C9 C10 C11 1.5(10)
C9 C10 C11 C12 -1.6(12)
C10 C11 C12 C13 0.5(12)
C9 C8 C13 C12 -0.8(8)
C7 C8 C13 C12 179.1(5)
C11 C12 C13 C8 0.7(10)
C2 O3 C14 O4 -0.1(7)
C2 O3 C14 C15 -178.4(3)
O4 C14 C15 C16 178.7(5)
O3 C14 C15 C16 -3.0(6)
O4 C14 C15 C20 -2.6(8)
O3 C14 C15 C20 175.6(4)
C20 C15 C16 C17 -1.8(7)
C14 C15 C16 C17 176.8(4)
C15 C16 C17 C18 0.1(7)
C16 C17 C18 C19 1.3(7)
C17 C18 C19 C20 -1.0(8)
C18 C19 C20 C15 -0.7(8)
C16 C15 C20 C19 2.1(7)
C14 C15 C20 C19 -176.6(5)
C3 O5 C21 O6 -1.5(8)
C3 O5 C21 C22 179.9(4)
O6 C21 C22 C27 169.9(7)
O5 C21 C22 C27 -11.5(7)
O6 C21 C22 C23 -7.9(10)
O5 C21 C22 C23 170.7(5)
C27 C22 C23 C24 1.3(10)
C21 C22 C23 C24 179.2(6)
C22 C23 C24 C25 -0.1(12)
C23 C24 C25 C26 -2.1(11)
C24 C25 C26 C27 3.2(10)
C23 C22 C27 C26 -0.2(9)
C21 C22 C27 C26 -178.0(5)
C25 C26 C27 C22 -2.0(9)
O8 S1 C28 C29 39.1(5)
O9 S1 C28 C29 172.9(4)
O7 S1 C28 C29 -71.9(5)
O8 S1 C28 C33 -140.6(4)
O9 S1 C28 C33 -6.8(5)
O7 S1 C28 C33 108.4(4)
C33 C28 C29 C30 -0.5(10)
S1 C28 C29 C30 179.8(6)
C28 C29 C30 C31 2.0(12)
C29 C30 C31 C32 -3.2(13)
C29 C30 C31 C34 179.4(7)
C30 C31 C32 C33 2.9(12)
C34 C31 C32 C33 -179.4(5)
C29 C28 C33 C32 0.2(8)
S1 C28 C33 C32 179.9(4)
C31 C32 C33 C28 -1.4(9)
C5 O10 C35 O11 -2.9(6)
C5 O10 C35 C36 176.6(3)
O11 C35 C36 C41 167.3(4)
O10 C35 C36 C41 -12.2(5)
O11 C35 C36 C37 -13.1(6)
O10 C35 C36 C37 167.4(4)
C41 C36 C37 C38 0.0(7)
C35 C36 C37 C38 -179.6(4)
C36 C37 C38 C39 0.6(7)
C37 C38 C39 C40 -1.7(8)
C38 C39 C40 C41 2.2(8)
C39 C40 C41 C36 -1.6(7)
C37 C36 C41 C40 0.4(6)
C35 C36 C41 C40 -179.9(4)
C6 O12 C42 O13 0.5(7)
C6 O12 C42 C43 -179.9(4)
O13 C42 C43 C44 171.4(6)
O12 C42 C43 C44 -8.2(7)
O13 C42 C43 C48 -6.1(8)
O12 C42 C43 C48 174.2(4)
C48 C43 C44 C45 -0.9(8)
C42 C43 C44 C45 -178.5(5)
C43 C44 C45 C46 -0.4(10)
C44 C45 C46 C47 1.7(11)
C45 C46 C47 C48 -1.7(11)
C46 C47 C48 C43 0.4(10)
C44 C43 C48 C47 0.9(8)
C42 C43 C48 C47 178.6(5)
